data_7226140
loop_
_publ_author_name
'Eeda, Koti Reddy'
'Chandran, Remya'
'Sajith, Ayyiliath M.'
'V, Dileep K'
'Sadasivan, C.'
'Shaik, Anwar'

_publ_section_title
;
 Functionalised dihydroazo pyrimidine derivatives from
 Morita-Baylis-Hillman Acetates: Synthesis and studies against
 Acetylcholinesterase inhibitors.
;
_journal_name_full 'RSC Adv.'
_journal_paper_doi 10.1039/C6RA12507G
_journal_year 2016
_chemical_formula_moiety 'C19 H15 Br Cl N3 O2'
_chemical_formula_sum 'C19 H15 Br Cl N3 O2'
_chemical_formula_weight 432.70
_space_group_crystal_system triclinic
_space_group_IT_number 2
_space_group_name_Hall '-P 1'
_space_group_name_H-M_alt 'P -1'
_symmetry_space_group_name_Hall '-P 1'
_symmetry_space_group_name_H-M 'P -1'
_atom_sites_solution_hydrogens geom
_atom_sites_solution_primary direct
_audit_creation_date 2016-01-12
_audit_creation_method
;
Olex2 1.2
(compiled 2015.01.26 svn.r3150 for OlexSys, GUI svn.r4998)
;
_audit_update_record
;
2016-01-12 deposited with the CCDC.
2016-08-03 downloaded from the CCDC.
;
_cell_angle_alpha 69.068(9)
_cell_angle_beta 83.892(7)
_cell_angle_gamma 81.991(7)
_cell_formula_units_Z 2
_cell_length_a 5.4739(4)
_cell_length_b 11.7125(11)
_cell_length_c 15.0667(15)
_cell_measurement_reflns_used 2494
_cell_measurement_temperature 298(2)
_cell_measurement_theta_max 25.7830
_cell_measurement_theta_min 2.7480
_cell_volume 891.75(15)
_computing_cell_refinement 'CrysAlisPro 1.171.38.41 (Rigaku OD, 2015)'
_computing_data_collection 'CrysAlisPro 1.171.38.41 (Rigaku OD, 2015)'
_computing_data_reduction 'CrysAlisPro 1.171.38.41 (Rigaku OD, 2015)'
_computing_molecular_graphics 'Olex2 (Dolomanov et al., 2009)'
_computing_publication_material 'Olex2 (Dolomanov et al., 2009)'
_computing_structure_refinement 'ShelXL (Sheldrick, 2008)'
_computing_structure_solution 'ShelXT (Sheldrick, 2015)'
_diffrn_ambient_temperature 298(2)
_diffrn_detector 'CCD plate'
_diffrn_detector_area_resol_mean 8.0419
_diffrn_detector_type Eos
_diffrn_measured_fraction_theta_full 0.999
_diffrn_measured_fraction_theta_max 0.999
_diffrn_measurement_details
;
List of Runs (angles in degrees, time in seconds):

  1  \w    -30.00  53.00   1.00    5.00    --  -14.38  57.00 -60.00   83
  2  \w     55.00  81.00   1.00    5.00    --   18.60  57.00   0.00   26
  3  \w     -2.00  25.00   1.00    5.00    --  -14.38 -99.00-180.00   27
  4  \w    -20.00  19.00   1.00    5.00    --  -14.38 -99.00 -60.00   39
  5  \w    -82.00  11.00   1.00    5.00    --  -14.38 -77.00  60.00   93
  6  \w    -41.00  49.00   1.00    5.00    --  -14.38  77.00-180.00   90
;
_diffrn_measurement_device 'four-circle diffractometer'
_diffrn_measurement_device_type 'Xcalibur, Eos, Nova'
_diffrn_measurement_method '\w scans'
_diffrn_orient_matrix_type 'CrysAlisPro convention (1999,Acta A55,543-557)'
_diffrn_orient_matrix_UB_11 0.0104460000
_diffrn_orient_matrix_UB_12 0.0555650000
_diffrn_orient_matrix_UB_13 -0.0390985000
_diffrn_orient_matrix_UB_21 0.0289495000
_diffrn_orient_matrix_UB_22 -0.0339079000
_diffrn_orient_matrix_UB_23 -0.0311600000
_diffrn_orient_matrix_UB_31 -0.1274365000
_diffrn_orient_matrix_UB_32 0.0041722000
_diffrn_orient_matrix_UB_33 -0.0071031000
_diffrn_radiation_monochromator mirror
_diffrn_radiation_probe x-ray
_diffrn_radiation_type MoK\a
_diffrn_radiation_wavelength 0.71073
_diffrn_reflns_av_R_equivalents 0.0349
_diffrn_reflns_av_unetI/netI 0.0572
_diffrn_reflns_Laue_measured_fraction_full 0.999
_diffrn_reflns_Laue_measured_fraction_max 0.999
_diffrn_reflns_limit_h_max 6
_diffrn_reflns_limit_h_min -6
_diffrn_reflns_limit_k_max 13
_diffrn_reflns_limit_k_min -13
_diffrn_reflns_limit_l_max 17
_diffrn_reflns_limit_l_min -13
_diffrn_reflns_number 6091
_diffrn_reflns_point_group_measured_fraction_full 0.999
_diffrn_reflns_point_group_measured_fraction_max 0.999
_diffrn_reflns_theta_full 24.999
_diffrn_reflns_theta_max 24.999
_diffrn_reflns_theta_min 2.739
_diffrn_source 'micro-focus sealed X-ray tube'
_diffrn_source_type 'Mova (Mo) X-ray Source'
_exptl_absorpt_coefficient_mu 2.474
_exptl_absorpt_correction_T_max 1.00000
_exptl_absorpt_correction_T_min 0.89855
_exptl_absorpt_correction_type multi-scan
_exptl_absorpt_process_details
;
CrysAlisPro 1.171.38.41 (Rigaku Oxford Diffraction, 2015)
Empirical absorption correction using spherical harmonics,
 implemented in SCALE3 ABSPACK scaling algorithm.
;
_exptl_crystal_colour 'clear light colourless'
_exptl_crystal_colour_lustre clear
_exptl_crystal_colour_modifier light
_exptl_crystal_colour_primary colourless
_exptl_crystal_density_diffrn 1.611
_exptl_crystal_description block
_exptl_crystal_F_000 436
_exptl_crystal_size_max 0.25
_exptl_crystal_size_mid 0.23
_exptl_crystal_size_min 0.21
_refine_diff_density_max 1.128
_refine_diff_density_min -0.472
_refine_diff_density_rms 0.072
_refine_ls_extinction_method none
_refine_ls_goodness_of_fit_ref 1.071
_refine_ls_hydrogen_treatment constr
_refine_ls_matrix_type full
_refine_ls_number_parameters 236
_refine_ls_number_reflns 3153
_refine_ls_number_restraints 0
_refine_ls_restrained_S_all 1.071
_refine_ls_R_factor_all 0.0807
_refine_ls_R_factor_gt 0.0574
_refine_ls_shift/su_max 0.000
_refine_ls_shift/su_mean 0.000
_refine_ls_structure_factor_coef Fsqd
_refine_ls_weighting_details 'w=1/[\s^2^(Fo^2^)+(0.0753P)^2^+0.3464P] where P=(Fo^2^+2Fc^2^)/3'
_refine_ls_weighting_scheme calc
_refine_ls_wR_factor_gt 0.1462
_refine_ls_wR_factor_ref 0.1597
_reflns_Friedel_coverage 0.000
_reflns_number_gt 2320
_reflns_number_total 3153
_reflns_threshold_expression 'I > 2\s(I)'
_cod_data_source_file c6ra12507g2.cif
_cod_data_source_block red
_cod_depositor_comments
;

2018-03-12
Z value and formula fixed to values more according to usual
chemical conventions.                 miguel
;
_cod_original_formula_sum 'C38 H30 Br2 Cl2 N6 O4'
_cod_original_formula_weight 865.40
_cod_original_formula_moiety '2(C19 H15 Br Cl N3 O2)'
_cod_original_formula_units_Z 1
_cod_database_code 7226140
_chemical_oxdiff_formula 'C16 H12 N2 O1'
_shelx_space_group_comment
;
The symmetry employed for this shelxl refinement is uniquely defined
by the following loop, which should always be used as a source of
symmetry information in preference to the above space-group names.
They are only intended as comments.
;
_reflns_odcompleteness_completeness 99.86
_reflns_odcompleteness_iscentric 1
_reflns_odcompleteness_theta 26.32
_olex2_refinement_description
;
1. Fixed Uiso
 At 1.2 times of:
  All C(H) groups, All C(H,H) groups, All N(H) groups
 At 1.5 times of:
  All C(H,H,H) groups
2.a Ternary CH refined with riding coordinates:
 C00E(H00E)
2.b Secondary CH2 refined with riding coordinates:
 C00P(H00A,H00B)
2.c Aromatic/amide H refined with riding coordinates:
 N004(H004), C00F(H00F), C00H(H00H), C00J(H00J), C00K(H00K), C00L(H00L),
 C00M(H00M), C00N(H00N), C00O(H00O)
2.d Idealised Me refined as rotating group:
 C00Q(H00C,H00D,H00G)
;
_shelx_shelxl_version_number 2014/7
_olex2_submission_special_instructions 'No special instructions were received'
_oxdiff_exptl_absorpt_empirical_details
;
Empirical correction (ABSPACK) includes:
- Absorption correction using spherical harmonics
- Frame scaling
;
_oxdiff_exptl_absorpt_empirical_full_max 1.125
_oxdiff_exptl_absorpt_empirical_full_min 0.852

loop_
_space_group_symop_operation_xyz
'x, y, z'
'-x, -y, -z'

loop_
_atom_site_label
_atom_site_type_symbol
_atom_site_fract_x
_atom_site_fract_y
_atom_site_fract_z
_atom_site_U_iso_or_equiv
_atom_site_adp_type
_atom_site_occupancy
_atom_site_site_symmetry_order
_atom_site_calc_flag
_atom_site_refinement_flags_posn
Br01 Br 0.74930(13) 0.33227(5) 0.64996(4) 0.0789(3) Uani 1 1 d .
Cl00 Cl 0.2350(3) 0.15236(14) 0.44417(10) 0.0730(4) Uani 1 1 d .
O003 O 0.1414(6) 0.6979(3) 0.1246(2) 0.0562(9) Uani 1 1 d .
N004 N 1.0063(7) 0.3435(3) 0.0934(3) 0.0460(9) Uani 1 1 d .
H004 H 1.1001 0.3790 0.0445 0.055 Uiso 1 1 calc R
N005 N 0.6930(6) 0.3110(3) 0.2039(2) 0.0412(9) Uani 1 1 d .
N006 N 0.6871(6) 0.5083(3) 0.0848(3) 0.0460(9) Uani 1 1 d .
O007 O 0.4317(7) 0.7328(4) 0.0053(3) 0.0778(12) Uani 1 1 d .
C008 C 0.4592(8) 0.5396(4) 0.1271(3) 0.0436(11) Uani 1 1 d .
C009 C 0.8481(8) 0.2024(4) 0.2267(3) 0.0424(10) Uani 1 1 d .
C00A C 0.7964(8) 0.3914(4) 0.1244(3) 0.0405(10) Uani 1 1 d .
C00B C 0.5392(7) 0.3303(4) 0.3579(3) 0.0398(10) Uani 1 1 d .
C00C C 0.4379(8) 0.2537(4) 0.4437(3) 0.0438(10) Uani 1 1 d .
C00D C 1.0430(8) 0.2234(4) 0.1569(3) 0.0439(11) Uani 1 1 d .
C00E C 0.4721(8) 0.3363(4) 0.2602(3) 0.0447(11) Uani 1 1 d .
H00E H 0.3566 0.2760 0.2683 0.054 Uiso 1 1 calc R
C00F C 0.3552(8) 0.4627(4) 0.2059(3) 0.0449(11) Uani 1 1 d .
H00F H 0.2010 0.4890 0.2285 0.054 Uiso 1 1 calc R
C00G C 0.3466(9) 0.6659(5) 0.0781(4) 0.0510(12) Uani 1 1 d .
C00H C 0.8359(9) 0.0909(4) 0.3006(3) 0.0524(12) Uani 1 1 d .
H00H H 0.7047 0.0783 0.3464 0.063 Uiso 1 1 calc R
C00I C 0.6632(10) 0.3318(4) 0.5318(3) 0.0532(13) Uani 1 1 d .
C00J C 0.5017(9) 0.2533(4) 0.5295(3) 0.0541(13) Uani 1 1 d .
H00J H 0.4355 0.1999 0.5861 0.065 Uiso 1 1 calc R
C00K C 0.7012(8) 0.4084(4) 0.3627(3) 0.0499(12) Uani 1 1 d .
H00K H 0.7682 0.4620 0.3064 0.060 Uiso 1 1 calc R
C00L C 0.7666(9) 0.4092(4) 0.4488(4) 0.0544(12) Uani 1 1 d .
H00L H 0.8786 0.4612 0.4503 0.065 Uiso 1 1 calc R
C00M C 1.2206(10) 0.0195(5) 0.2361(4) 0.0608(14) Uani 1 1 d .
H00M H 1.3480 -0.0434 0.2406 0.073 Uiso 1 1 calc R
C00N C 1.2325(9) 0.1303(5) 0.1621(4) 0.0569(13) Uani 1 1 d .
H00N H 1.3649 0.1420 0.1168 0.068 Uiso 1 1 calc R
C00O C 1.0254(10) -0.0004(5) 0.3035(4) 0.0593(13) Uani 1 1 d .
H00O H 1.0217 -0.0767 0.3517 0.071 Uiso 1 1 calc R
C00P C 0.0234(10) 0.8224(5) 0.0798(4) 0.0768(18) Uani 1 1 d .
H00A H -0.0246 0.8330 0.0169 0.092 Uiso 1 1 calc R
H00B H 0.1369 0.8819 0.0732 0.092 Uiso 1 1 calc R
C00Q C -0.1988(10) 0.8406(6) 0.1416(5) 0.090(2) Uani 1 1 d .
H00C H -0.3055 0.9109 0.1062 0.135 Uiso 1 1 calc GR
H00D H -0.1483 0.8538 0.1960 0.135 Uiso 1 1 calc GR
H00G H -0.2858 0.7689 0.1625 0.135 Uiso 1 1 calc GR

loop_
_atom_site_aniso_label
_atom_site_aniso_U_11
_atom_site_aniso_U_22
_atom_site_aniso_U_33
_atom_site_aniso_U_23
_atom_site_aniso_U_13
_atom_site_aniso_U_12
Br01 0.1299(6) 0.0634(4) 0.0494(4) -0.0258(3) -0.0289(3) 0.0040(4)
Cl00 0.0801(9) 0.0757(9) 0.0636(10) -0.0176(7) 0.0101(7) -0.0387(8)
O003 0.0579(19) 0.063(2) 0.043(2) -0.0183(16) 0.0002(15) 0.0073(17)
N004 0.052(2) 0.046(2) 0.037(2) -0.0149(18) 0.0131(17) -0.0111(18)
N005 0.047(2) 0.045(2) 0.033(2) -0.0182(17) 0.0078(16) -0.0078(17)
N006 0.048(2) 0.042(2) 0.047(2) -0.0198(18) 0.0052(18) 0.0019(17)
O007 0.072(2) 0.068(2) 0.063(3) 0.002(2) 0.016(2) 0.010(2)
C008 0.047(3) 0.049(3) 0.038(3) -0.020(2) -0.002(2) -0.004(2)
C009 0.052(3) 0.042(3) 0.038(3) -0.021(2) 0.001(2) -0.008(2)
C00A 0.044(2) 0.046(3) 0.036(3) -0.019(2) 0.0023(19) -0.011(2)
C00B 0.036(2) 0.045(2) 0.041(3) -0.021(2) 0.0017(18) -0.0029(19)
C00C 0.049(2) 0.043(2) 0.040(3) -0.015(2) 0.008(2) -0.011(2)
C00D 0.052(3) 0.046(3) 0.036(3) -0.017(2) 0.001(2) -0.008(2)
C00E 0.044(2) 0.052(3) 0.044(3) -0.023(2) 0.003(2) -0.010(2)
C00F 0.040(2) 0.060(3) 0.038(3) -0.023(2) -0.0006(19) -0.006(2)
C00G 0.052(3) 0.059(3) 0.043(3) -0.021(3) -0.004(2) 0.003(2)
C00H 0.061(3) 0.050(3) 0.046(3) -0.018(2) 0.009(2) -0.007(2)
C00I 0.075(3) 0.047(3) 0.043(3) -0.025(2) -0.013(2) 0.009(3)
C00J 0.067(3) 0.050(3) 0.038(3) -0.009(2) 0.004(2) -0.005(2)
C00K 0.057(3) 0.050(3) 0.044(3) -0.014(2) -0.003(2) -0.016(2)
C00L 0.065(3) 0.049(3) 0.054(3) -0.020(2) -0.011(3) -0.013(2)
C00M 0.064(3) 0.050(3) 0.060(3) -0.017(3) 0.006(3) 0.009(2)
C00N 0.053(3) 0.059(3) 0.055(3) -0.023(3) 0.011(2) 0.001(3)
C00O 0.075(3) 0.046(3) 0.052(3) -0.013(2) 0.002(3) -0.005(3)
C00P 0.075(4) 0.082(4) 0.059(4) -0.021(3) -0.010(3) 0.032(3)
C00Q 0.078(4) 0.102(5) 0.094(5) -0.051(4) -0.011(4) 0.023(4)

loop_
_atom_type_symbol
_atom_type_description
_atom_type_scat_dispersion_real
_atom_type_scat_dispersion_imag
_atom_type_scat_source
C C 0.0033 0.0016 'International Tables Vol C Tables 4.2.6.8 and 6.1.1.4'
H H 0.0000 0.0000 'International Tables Vol C Tables 4.2.6.8 and 6.1.1.4'
Br Br -0.2901 2.4595 'International Tables Vol C Tables 4.2.6.8 and 6.1.1.4'
Cl Cl 0.1484 0.1585 'International Tables Vol C Tables 4.2.6.8 and 6.1.1.4'
N N 0.0061 0.0033 'International Tables Vol C Tables 4.2.6.8 and 6.1.1.4'
O O 0.0106 0.0060 'International Tables Vol C Tables 4.2.6.8 and 6.1.1.4'

loop_
_geom_angle_atom_site_label_1
_geom_angle_atom_site_label_2
_geom_angle_atom_site_label_3
_geom_angle
C00G O003 C00P 115.6(4)
C00A N004 H004 127.4
C00A N004 C00D 105.2(4)
C00D N004 H004 127.4
C009 N005 C00E 125.9(4)
C00A N005 C009 106.9(3)
C00A N005 C00E 127.0(4)
C00A N006 C008 117.2(4)
N006 C008 C00G 114.2(4)
C00F C008 N006 123.0(4)
C00F C008 C00G 122.8(4)
N005 C009 C00D 105.7(4)
N005 C009 C00H 131.9(4)
C00H C009 C00D 122.4(4)
N004 C00A N005 112.9(4)
N004 C00A N006 126.2(4)
N005 C00A N006 120.9(4)
C00C C00B C00E 123.7(4)
C00K C00B C00C 117.3(4)
C00K C00B C00E 119.0(4)
C00B C00C Cl00 120.3(4)
C00J C00C Cl00 118.3(4)
C00J C00C C00B 121.3(4)
N004 C00D C009 109.3(4)
C00N C00D N004 131.6(4)
C00N C00D C009 119.1(4)
N005 C00E C00B 110.7(3)
N005 C00E H00E 109.5
N005 C00E C00F 107.4(4)
C00B C00E H00E 109.5
C00F C00E C00B 110.3(3)
C00F C00E H00E 109.5
C008 C00F C00E 123.9(4)
C008 C00F H00F 118.0
C00E C00F H00F 118.0
O003 C00G C008 113.2(4)
O007 C00G O003 123.6(4)
O007 C00G C008 123.2(4)
C009 C00H H00H 121.3
C00O C00H C009 117.3(4)
C00O C00H H00H 121.3
C00J C00I Br01 120.0(4)
C00J C00I C00L 120.5(4)
C00L C00I Br01 119.4(4)
C00C C00J H00J 120.0
C00I C00J C00C 119.9(5)
C00I C00J H00J 120.0
C00B C00K H00K 119.0
C00L C00K C00B 122.0(5)
C00L C00K H00K 119.0
C00I C00L C00K 118.9(5)
C00I C00L H00L 120.5
C00K C00L H00L 120.5
C00N C00M H00M 119.1
C00O C00M H00M 119.1
C00O C00M C00N 121.8(5)
C00D C00N H00N 120.8
C00M C00N C00D 118.4(4)
C00M C00N H00N 120.8
C00H C00O C00M 121.0(5)
C00H C00O H00O 119.5
C00M C00O H00O 119.5
O003 C00P H00A 110.2
O003 C00P H00B 110.2
O003 C00P C00Q 107.6(5)
H00A C00P H00B 108.5
C00Q C00P H00A 110.2
C00Q C00P H00B 110.2
C00P C00Q H00C 109.5
C00P C00Q H00D 109.5
C00P C00Q H00G 109.5
H00C C00Q H00D 109.5
H00C C00Q H00G 109.5
H00D C00Q H00G 109.5

loop_
_geom_bond_atom_site_label_1
_geom_bond_atom_site_label_2
_geom_bond_distance
Br01 C00I 1.891(5)
Cl00 C00C 1.733(5)
O003 C00G 1.340(6)
O003 C00P 1.458(6)
N004 H004 0.8600
N004 C00A 1.321(5)
N004 C00D 1.391(5)
N005 C009 1.380(5)
N005 C00A 1.357(6)
N005 C00E 1.460(5)
N006 C008 1.402(5)
N006 C00A 1.362(6)
O007 C00G 1.189(6)
C008 C00F 1.334(6)
C008 C00G 1.475(6)
C009 C00D 1.398(6)
C009 C00H 1.385(6)
C00B C00C 1.393(6)
C00B C00E 1.530(6)
C00B C00K 1.385(6)
C00C C00J 1.374(6)
C00D C00N 1.383(6)
C00E H00E 0.9800
C00E C00F 1.501(6)
C00F H00F 0.9300
C00H H00H 0.9300
C00H C00O 1.374(7)
C00I C00J 1.372(7)
C00I C00L 1.375(7)
C00J H00J 0.9300
C00K H00K 0.9300
C00K C00L 1.385(7)
C00L H00L 0.9300
C00M H00M 0.9300
C00M C00N 1.381(7)
C00M C00O 1.378(7)
C00N H00N 0.9300
C00O H00O 0.9300
C00P H00A 0.9700
C00P H00B 0.9700
C00P C00Q 1.491(7)
C00Q H00C 0.9600
C00Q H00D 0.9600
C00Q H00G 0.9600
